data_2228637
loop_
_publ_author_name
'O'Donnell, Michael A.'
'Steel, Peter J.'

_publ_section_title
;
 Bis(2-acetylpyridine-\k^2^<i>N</i>,<i>O</i>)silver(I)
 tetrafluoridoborate: a complex with silver in a seesaw coordination
 geometry
;
_journal_coeditor_code ZS2079
_journal_issue 12
_journal_name_full 'Acta Crystallographica Section E'
_journal_page_first m1630
_journal_paper_doi 10.1107/S1600536810048014
_journal_volume 66
_journal_year 2010
_chemical_formula_iupac '[Ag (C7 H7 N O)2] B F4'
_chemical_formula_moiety 'C14 H14 Ag N2 O2 +, B F4 -'
_chemical_formula_sum 'C14 H14 Ag B F4 N2 O2'
_chemical_formula_weight 436.95
_chemical_name_systematic
;
Bis(2-acetylpyridine-\k^2^<i>N</i>,<i>O</i>)silver(I) tetrafluoridoborate
;
_space_group_IT_number 2
_symmetry_cell_setting triclinic
_symmetry_space_group_name_Hall '-P 1'
_symmetry_space_group_name_H-M 'P -1'
_atom_sites_solution_hydrogens geom
_atom_sites_solution_primary direct
_atom_sites_solution_secondary difmap
_audit_creation_method SHELXL-97
_cell_angle_alpha 85.624(2)
_cell_angle_beta 81.452(2)
_cell_angle_gamma 75.054(2)
_cell_formula_units_Z 2
_cell_length_a 7.2635(2)
_cell_length_b 9.7091(3)
_cell_length_c 11.7390(4)
_cell_measurement_reflns_used 8378
_cell_measurement_temperature 116(2)
_cell_measurement_theta_max 27.55
_cell_measurement_theta_min 2.74
_cell_volume 790.34(4)
_computing_cell_refinement 'SAINT (Bruker, 2009)'
_computing_data_collection 'SMART (Bruker, 2009)'
_computing_data_reduction 'SAINT (Bruker, 2009)'
_computing_molecular_graphics 'SHELXTL (Sheldrick, 2008)'
_computing_publication_material 'SHELXTL (Sheldrick, 2008)'
_computing_structure_refinement 'SHELXL97 (Sheldrick, 2008)'
_computing_structure_solution 'SHELXS97 (Sheldrick, 2008)'
_diffrn_ambient_temperature 116(2)
_diffrn_measured_fraction_theta_full 0.999
_diffrn_measured_fraction_theta_max 0.999
_diffrn_measurement_device_type 'Bruker SMART CCD area-detector'
_diffrn_measurement_method '\f and \w scans'
_diffrn_radiation_monochromator graphite
_diffrn_radiation_source 'fine-focus sealed tube'
_diffrn_radiation_type MoK\a
_diffrn_radiation_wavelength 0.71073
_diffrn_reflns_av_R_equivalents 0.0419
_diffrn_reflns_av_sigmaI/netI 0.0329
_diffrn_reflns_limit_h_max 9
_diffrn_reflns_limit_h_min -9
_diffrn_reflns_limit_k_max 12
_diffrn_reflns_limit_k_min -12
_diffrn_reflns_limit_l_max 15
_diffrn_reflns_limit_l_min -15
_diffrn_reflns_number 18086
_diffrn_reflns_theta_full 27.55
_diffrn_reflns_theta_max 27.55
_diffrn_reflns_theta_min 2.74
_exptl_absorpt_coefficient_mu 1.328
_exptl_absorpt_correction_T_max 1.000000
_exptl_absorpt_correction_T_min 0.804888
_exptl_absorpt_correction_type multi-scan
_exptl_absorpt_process_details '(SADABS; Bruker, 2009)'
_exptl_crystal_colour colourless
_exptl_crystal_density_diffrn 1.836
_exptl_crystal_density_method 'not measured'
_exptl_crystal_description block
_exptl_crystal_F_000 432
_exptl_crystal_size_max 0.37
_exptl_crystal_size_mid 0.36
_exptl_crystal_size_min 0.14
_refine_diff_density_max 0.330
_refine_diff_density_min -0.473
_refine_ls_extinction_method none
_refine_ls_goodness_of_fit_ref 1.012
_refine_ls_hydrogen_treatment constr
_refine_ls_matrix_type full
_refine_ls_number_parameters 247
_refine_ls_number_reflns 3661
_refine_ls_number_restraints 0
_refine_ls_restrained_S_all 1.012
_refine_ls_R_factor_all 0.0275
_refine_ls_R_factor_gt 0.0236
_refine_ls_shift/su_max 0.001
_refine_ls_shift/su_mean 0.000
_refine_ls_structure_factor_coef Fsqd
_refine_ls_weighting_details 'calc w=1/[\s^2^(Fo^2^)+(0.0251P)^2^] where P=(Fo^2^+2Fc^2^)/3'
_refine_ls_weighting_scheme calc
_refine_ls_wR_factor_gt 0.0499
_refine_ls_wR_factor_ref 0.0512
_reflns_number_gt 3255
_reflns_number_total 3661
_reflns_threshold_expression I>2\s(I)
_cod_data_source_file zs2079.cif
_cod_data_source_block I
_cod_database_code 2228637
_cod_database_fobs_code 2228637

loop_
_symmetry_equiv_pos_as_xyz
'x, y, z'
'-x, -y, -z'

loop_
_atom_site_type_symbol
_atom_site_label
_atom_site_fract_x
_atom_site_fract_y
_atom_site_fract_z
_atom_site_U_iso_or_equiv
_atom_site_adp_type
_atom_site_calc_flag
_atom_site_refinement_flags
_atom_site_occupancy
_atom_site_disorder_assembly
_atom_site_disorder_group
Ag Ag1 0.62372(2) 0.358455(15) 0.216889(12) 0.02670(6) Uani d . 1 . .
N N1 0.7431(2) 0.40200(16) 0.03743(13) 0.0200(3) Uani d . 1 . .
C C2 0.8515(3) 0.2955(2) -0.02733(17) 0.0266(4) Uani d . 1 . .
H H2 0.8596 0.2001 0.0010 0.032 Uiso calc R 1 . .
C C3 0.9529(3) 0.3180(3) -0.13419(18) 0.0338(5) Uani d . 1 . .
H H3 1.0279 0.2398 -0.1781 0.041 Uiso calc R 1 . .
C C4 0.9425(3) 0.4558(3) -0.17500(17) 0.0350(5) Uani d . 1 . .
H H4 1.0125 0.4742 -0.2471 0.042 Uiso calc R 1 . .
C C5 0.8291(3) 0.5676(2) -0.10994(16) 0.0279(5) Uani d . 1 . .
H H5 0.8186 0.6635 -0.1375 0.033 Uiso calc R 1 . .
C C6 0.7311(3) 0.53789(19) -0.00415(15) 0.0200(4) Uani d . 1 . .
O O7 0.5413(2) 0.62559(14) 0.16893(11) 0.0279(3) Uani d . 1 . .
C C7 0.6095(3) 0.65429(19) 0.07221(16) 0.0227(4) Uani d . 1 . .
C C8 0.5744(3) 0.8064(2) 0.0268(2) 0.0353(5) Uani d . 1 . .
H H8A 0.4863 0.8686 0.0840 0.053 Uiso calc R 1 . .
H H8B 0.5175 0.8157 -0.0449 0.053 Uiso calc R 1 . .
H H8C 0.6966 0.8340 0.0117 0.053 Uiso calc R 1 . .
N N9 0.4948(2) 0.26845(16) 0.37767(14) 0.0238(4) Uani d . 1 . .
C C10 0.3564(3) 0.1997(2) 0.37892(17) 0.0281(4) Uani d . 1 . .
H H10 0.3117 0.1917 0.3082 0.034 Uiso calc R 1 . .
C C11 0.2753(3) 0.1397(2) 0.47867(18) 0.0299(5) Uani d . 1 . .
H H11 0.1757 0.0933 0.4765 0.036 Uiso calc R 1 . .
C C12 0.3420(3) 0.1486(2) 0.58052(17) 0.0299(5) Uani d . 1 . .
H H12 0.2899 0.1077 0.6500 0.036 Uiso calc R 1 . .
C C13 0.4870(3) 0.2183(2) 0.58072(16) 0.0262(4) Uani d . 1 . .
H H13 0.5360 0.2250 0.6502 0.031 Uiso calc R 1 . .
C C14 0.5589(3) 0.27780(19) 0.47815(15) 0.0211(4) Uani d . 1 . .
O O15 0.7480(2) 0.43100(16) 0.38824(12) 0.0414(4) Uani d . 1 . .
C C15 0.7082(3) 0.3619(2) 0.47483(16) 0.0235(4) Uani d . 1 . .
C C16 0.7981(3) 0.3629(2) 0.58006(17) 0.0327(5) Uani d . 1 . .
H H16A 0.6993 0.4069 0.6420 0.049 Uiso calc R 1 . .
H H16B 0.8956 0.4177 0.5638 0.049 Uiso calc R 1 . .
H H16C 0.8587 0.2647 0.6040 0.049 Uiso calc R 1 . .
B B25 0.9904(3) 0.9500(2) 0.7668(2) 0.0297(5) Uani d . 1 . .
F F26 1.1442(2) 0.96995(15) 0.81393(12) 0.0499(4) Uani d . 1 A .
F F27 1.0213(7) 0.8050(5) 0.7373(6) 0.0530(14) Uani d P 0.568(10) A 1
F F28 0.8389(6) 0.9732(7) 0.8535(4) 0.0778(17) Uani d P 0.568(10) A 1
F F29 0.9559(8) 1.0366(5) 0.6754(4) 0.0486(13) Uani d P 0.568(10) A 1
F F27' 0.8174(6) 1.0520(7) 0.7916(8) 0.080(3) Uani d P 0.432(10) A 2
F F28' 1.0393(11) 0.9638(11) 0.6459(4) 0.059(2) Uani d P 0.432(10) A 2
F F29' 0.9705(11) 0.8213(7) 0.7954(6) 0.0507(17) Uani d P 0.432(10) A 2

loop_
_atom_site_aniso_label
_atom_site_aniso_U_11
_atom_site_aniso_U_22
_atom_site_aniso_U_33
_atom_site_aniso_U_12
_atom_site_aniso_U_13
_atom_site_aniso_U_23
Ag1 0.03524(10) 0.02888(9) 0.01804(8) -0.01335(7) -0.00432(6) 0.00624(6)
N1 0.0188(8) 0.0235(8) 0.0192(8) -0.0063(7) -0.0057(6) -0.0002(6)
C2 0.0221(11) 0.0319(11) 0.0285(10) -0.0069(9) -0.0088(8) -0.0063(8)
C3 0.0235(11) 0.0533(15) 0.0262(11) -0.0086(10) -0.0028(8) -0.0161(10)
C4 0.0231(11) 0.0685(16) 0.0166(10) -0.0177(11) -0.0005(8) -0.0047(10)
C5 0.0226(11) 0.0441(13) 0.0214(10) -0.0163(9) -0.0076(8) 0.0088(9)
C6 0.0176(10) 0.0269(10) 0.0183(9) -0.0094(8) -0.0073(7) 0.0039(7)
O7 0.0334(8) 0.0262(7) 0.0217(7) -0.0048(6) -0.0011(6) -0.0005(6)
C7 0.0180(10) 0.0233(10) 0.0286(10) -0.0070(8) -0.0081(8) 0.0038(8)
C8 0.0332(13) 0.0251(11) 0.0470(14) -0.0087(9) -0.0058(10) 0.0083(9)
N9 0.0267(9) 0.0215(8) 0.0229(8) -0.0064(7) -0.0042(7) 0.0035(6)
C10 0.0287(12) 0.0309(11) 0.0270(10) -0.0101(9) -0.0074(8) 0.0015(8)
C11 0.0241(11) 0.0300(11) 0.0353(12) -0.0102(9) 0.0027(9) -0.0001(9)
C12 0.0320(12) 0.0300(11) 0.0261(11) -0.0109(9) 0.0063(8) -0.0005(8)
C13 0.0306(12) 0.0272(10) 0.0198(10) -0.0072(9) 0.0008(8) -0.0031(8)
C14 0.0235(10) 0.0177(9) 0.0198(9) -0.0026(7) -0.0008(7) 0.0001(7)
O15 0.0635(11) 0.0464(10) 0.0277(8) -0.0383(9) -0.0109(7) 0.0100(7)
C15 0.0271(11) 0.0206(9) 0.0219(10) -0.0050(8) -0.0008(8) -0.0030(7)
C16 0.0323(12) 0.0444(13) 0.0245(11) -0.0153(10) -0.0037(9) -0.0002(9)
B25 0.0255(13) 0.0262(12) 0.0366(13) -0.0086(10) -0.0009(10) 0.0049(10)
F26 0.0574(10) 0.0577(9) 0.0475(9) -0.0335(8) -0.0209(7) 0.0115(7)
F27 0.040(2) 0.0249(14) 0.099(4) -0.0053(14) -0.028(2) -0.003(2)
F28 0.047(2) 0.097(4) 0.071(3) -0.009(2) 0.0300(17) 0.005(2)
F29 0.060(3) 0.043(2) 0.051(2) -0.026(2) -0.022(2) 0.0213(17)
F27' 0.043(3) 0.065(4) 0.118(7) 0.018(2) -0.011(3) -0.027(4)
F28' 0.065(4) 0.098(6) 0.031(2) -0.053(4) -0.006(2) 0.015(3)
F29' 0.063(4) 0.034(3) 0.067(4) -0.030(3) -0.022(3) 0.022(3)

loop_
_atom_type_symbol
_atom_type_description
_atom_type_scat_dispersion_real
_atom_type_scat_dispersion_imag
_atom_type_scat_source
C C 0.0033 0.0016 'International Tables Vol C Tables 4.2.6.8 and 6.1.1.4'
H H 0.0000 0.0000 'International Tables Vol C Tables 4.2.6.8 and 6.1.1.4'
B B 0.0013 0.0007 'International Tables Vol C Tables 4.2.6.8 and 6.1.1.4'
N N 0.0061 0.0033 'International Tables Vol C Tables 4.2.6.8 and 6.1.1.4'
O O 0.0106 0.0060 'International Tables Vol C Tables 4.2.6.8 and 6.1.1.4'
F F 0.0171 0.0103 'International Tables Vol C Tables 4.2.6.8 and 6.1.1.4'
Ag Ag -0.8971 1.1015 'International Tables Vol C Tables 4.2.6.8 and 6.1.1.4'

loop_
_geom_angle_atom_site_label_1
_geom_angle_atom_site_label_2
_geom_angle_atom_site_label_3
_geom_angle_site_symmetry_1
_geom_angle_site_symmetry_3
_geom_angle
_geom_angle_publ_flag
N9 Ag1 N1 . . 165.92(6) y
N9 Ag1 O15 . . 70.09(5) y
N1 Ag1 O15 . . 122.03(5) y
N9 Ag1 O7 . . 121.62(5) y
N1 Ag1 O7 . . 69.62(5) y
O15 Ag1 O7 . . 83.23(5) y
C2 N1 C6 . . 118.14(16) ?
C2 N1 Ag1 . . 120.49(12) ?
C6 N1 Ag1 . . 120.74(13) ?
N1 C2 C3 . . 122.97(19) ?
N1 C2 H2 . . 118.5 ?
C3 C2 H2 . . 118.5 ?
C4 C3 C2 . . 118.6(2) ?
C4 C3 H3 . . 120.7 ?
C2 C3 H3 . . 120.7 ?
C3 C4 C5 . . 119.31(18) ?
C3 C4 H4 . . 120.3 ?
C5 C4 H4 . . 120.3 ?
C4 C5 C6 . . 119.22(19) ?
C4 C5 H5 . . 120.4 ?
C6 C5 H5 . . 120.4 ?
N1 C6 C5 . . 121.73(18) ?
N1 C6 C7 . . 116.32(15) ?
C5 C6 C7 . . 121.93(17) ?
C7 O7 Ag1 . . 112.42(12) ?
O7 C7 C8 . . 120.55(19) ?
O7 C7 C6 . . 120.42(16) ?
C8 C7 C6 . . 119.04(17) ?
C7 C8 H8A . . 109.5 ?
C7 C8 H8B . . 109.5 ?
H8A C8 H8B . . 109.5 ?
C7 C8 H8C . . 109.5 ?
H8A C8 H8C . . 109.5 ?
H8B C8 H8C . . 109.5 ?
C10 N9 C14 . . 118.07(16) ?
C10 N9 Ag1 . . 121.89(13) ?
C14 N9 Ag1 . . 120.00(12) ?
N9 C10 C11 . . 123.05(19) ?
N9 C10 H10 . . 118.5 ?
C11 C10 H10 . . 118.5 ?
C12 C11 C10 . . 118.66(19) ?
C12 C11 H11 . . 120.7 ?
C10 C11 H11 . . 120.7 ?
C11 C12 C13 . . 119.11(17) ?
C11 C12 H12 . . 120.4 ?
C13 C12 H12 . . 120.4 ?
C14 C13 C12 . . 119.07(19) ?
C14 C13 H13 . . 120.5 ?
C12 C13 H13 . . 120.5 ?
N9 C14 C13 . . 122.03(17) ?
N9 C14 C15 . . 116.76(15) ?
C13 C14 C15 . . 121.16(18) ?
C15 O15 Ag1 . . 110.96(13) ?
O15 C15 C16 . . 121.06(18) ?
O15 C15 C14 . . 120.05(18) ?
C16 C15 C14 . . 118.84(15) ?
C15 C16 H16A . . 109.5 ?
C15 C16 H16B . . 109.5 ?
H16A C16 H16B . . 109.5 ?
C15 C16 H16C . . 109.5 ?
H16A C16 H16C . . 109.5 ?
H16B C16 H16C . . 109.5 ?
F29 B25 F28 . . 112.6(3) ?
F29' B25 F26 . . 109.0(3) ?
F29 B25 F26 . . 111.2(2) ?
F28 B25 F26 . . 105.6(3) ?
F29' B25 F27' . . 111.3(4) ?
F26 B25 F27' . . 115.8(3) ?
F29' B25 F28' . . 109.9(4) ?
F26 B25 F28' . . 105.7(3) ?
F27' B25 F28' . . 104.8(3) ?
F29 B25 F27 . . 110.4(3) ?
F28 B25 F27 . . 105.7(3) ?
F26 B25 F27 . . 111.2(3) ?

loop_
_geom_bond_atom_site_label_1
_geom_bond_atom_site_label_2
_geom_bond_site_symmetry_2
_geom_bond_distance
_geom_bond_publ_flag
Ag1 N1 . 2.2088(14) ?
Ag1 N9 . 2.2018(15) ?
Ag1 O7 . 2.5454(13) ?
Ag1 O15 . 2.5380(15) ?
N1 C2 . 1.338(2) ?
N1 C6 . 1.357(2) ?
C2 C3 . 1.389(3) ?
C2 H2 . 0.9500 ?
C3 C4 . 1.373(3) ?
C3 H3 . 0.9500 ?
C4 C5 . 1.385(3) ?
C4 H4 . 0.9500 ?
C5 C6 . 1.386(2) ?
C5 H5 . 0.9500 ?
C6 C7 . 1.505(3) ?
O7 C7 . 1.212(2) ?
C7 C8 . 1.502(2) ?
C8 H8A . 0.9800 ?
C8 H8B . 0.9800 ?
C8 H8C . 0.9800 ?
N9 C10 . 1.340(2) ?
N9 C14 . 1.348(2) ?
C10 C11 . 1.388(3) ?
C10 H10 . 0.9500 ?
C11 C12 . 1.372(3) ?
C11 H11 . 0.9500 ?
C12 C13 . 1.391(3) ?
C12 H12 . 0.9500 ?
C13 C14 . 1.385(2) ?
C13 H13 . 0.9500 ?
C14 C15 . 1.510(3) ?
O15 C15 . 1.215(2) ?
C15 C16 . 1.482(3) ?
C16 H16A . 0.9800 ?
C16 H16B . 0.9800 ?
C16 H16C . 0.9800 ?
B25 F29' . 1.307(6) ?
B25 F29 . 1.324(4) ?
B25 F28 . 1.368(4) ?
B25 F26 . 1.380(3) ?
B25 F27' . 1.393(5) ?
B25 F28' . 1.415(5) ?
B25 F27 . 1.428(5) ?
